data_4507245
loop_
_publ_author_name
'Jarzembska, Katarzyna N.'
'Goral, Anna M.'
'Gajda, Roman'
'Dominiak, Paulina M.'

_publ_section_title
;
 Hoogsteen--Watson--Crick 9-Methyladenine:1-Methylthymine Complex: Charge
 Density Study in the Context of Crystal Engineering and Nucleic Acid Base
 Pairing
;
_journal_issue 1
_journal_name_full 'Crystal Growth &amp; Design'
_journal_page_first 239
_journal_paper_doi 10.1021/cg301393e
_journal_volume 13
_journal_year 2013
_chemical_formula_moiety 'C6 H7 N5'
_chemical_formula_sum 'C6 H7 N5'
_chemical_formula_weight 149.16
_space_group_IT_number 14
_symmetry_cell_setting monoclinic
_symmetry_Int_Tables_number 14
_symmetry_space_group_name_Hall '-P 2yn'
_symmetry_space_group_name_H-M 'P 1 21/n 1'
_cell_angle_alpha 90.00
_cell_angle_beta 112.110(7)
_cell_angle_gamma 90.00
_cell_formula_units_Z 4
_cell_length_a 7.4877(5)
_cell_length_b 12.2678(6)
_cell_length_c 7.6797(5)
_cell_measurement_temperature 100(1)
_cell_volume 653.56(8)
_diffrn_ambient_temperature 100(1)
_diffrn_measured_fraction_theta_full 0.98
_diffrn_measured_fraction_theta_max 0
_diffrn_measurement_device 'Agilent Technologies KM4CCD \k-axis diffractometer'
_diffrn_measurement_device_type 'Opal CCD detector'
_diffrn_measurement_method \w-scans
_diffrn_radiation_monochromator graphite
_diffrn_radiation_source 'sealed tube'
_diffrn_radiation_type Mo-K\a
_diffrn_radiation_wavelength 0.71073
_diffrn_reflns_av_R_equivalents 0.0503
_diffrn_reflns_av_sigmaI/netI 0.0546
_diffrn_reflns_limit_h_max 11
_diffrn_reflns_limit_h_min -11
_diffrn_reflns_limit_k_max 19
_diffrn_reflns_limit_k_min -18
_diffrn_reflns_limit_l_max 11
_diffrn_reflns_limit_l_min -11
_diffrn_reflns_number 14104
_diffrn_reflns_theta_full 33.22
_diffrn_reflns_theta_max 33.721
_diffrn_reflns_theta_min 3.239
_exptl_absorpt_coefficient_mu 0.105
_exptl_absorpt_correction_T_max 0.998
_exptl_absorpt_correction_T_min 0.972
_exptl_absorpt_correction_type multi-scan
_exptl_absorpt_process_details
;
 Absorption correction done by SORTAV
 Blessing, R. H.: (1995) Acta Cryst. A51, 33-38
;
_exptl_crystal_colour colourless
_exptl_crystal_density_diffrn 1.515
_exptl_crystal_description unspecified
_exptl_crystal_F_000 312
_exptl_crystal_size_max 0.30
_exptl_crystal_size_mid 0.21
_exptl_crystal_size_min 0.18
_refine_diff_density_max +0.17
_refine_diff_density_min -0.30
_refine_ls_extinction_method none
_refine_ls_goodness_of_fit_ref 1.262
_refine_ls_hydrogen_treatment mixed
_refine_ls_number_parameters 128
_refine_ls_number_reflns 1507
_refine_ls_number_restraints 14
_refine_ls_R_factor_all 0.0268
_refine_ls_R_factor_gt 0.0268
_refine_ls_shift/su_max 0.000
_refine_ls_shift/su_mean 0.000
_refine_ls_structure_factor_coef F
_refine_ls_weighting_details
;
w=1/[\s^2^(Fo)]
;
_refine_ls_weighting_scheme sigma
_refine_ls_wR_factor_gt 0.0275
_refine_ls_wR_factor_ref 0.0275
_reflns_number_gt 1507
_reflns_number_total 2477
_reflns_threshold_expression I>3\s(I)
_cod_data_source_file cg301393e_si_004.cif
_cod_data_source_block 9mA
_cod_original_sg_symbol_Hall '-P 2yabc'
_cod_original_sg_symbol_H-M 'P 21/n'
_cod_database_code 4507245

loop_
_symmetry_equiv_pos_as_xyz
'x, y, z'
-x+1/2,y+1/2,-z+1/2
-x,-y,-z
x+1/2,-y+1/2,z+1/2

loop_
_atom_site_type_symbol
_atom_site_label
_atom_site_fract_x
_atom_site_fract_y
_atom_site_fract_z
_atom_site_U_iso_or_equiv
_atom_site_adp_type
_atom_site_occupancy
_atom_site_calc_flag
_atom_site_refinement_flag_posn
N N18 0.3225(1) 0.23717(6) 0.0040(1) 0.0143(1) Uani 1 d .
N N9 0.4818(1) 0.36880(6) 0.2230(1) 0.0119(1) Uani 1 d .
N N15 0.0809(1) 0.43222(6) -0.2272(1) 0.0124(1) Uani 1 d .
N N11 0.4000(1) 0.55925(6) 0.1942(1) 0.0127(1) Uani 1 d .
N N17 0.1393(1) 0.59969(6) -0.1009(1) 0.0118(1) Uani 1 d .
C C10 0.5017(1) 0.47294(8) 0.2800(1) 0.0130(1) Uani 1 d .
C C19 0.1274(1) 0.71716(8) -0.0794(1) 0.0170(2) Uani 1 d .
C C16 0.0343(1) 0.53621(8) -0.2497(1) 0.0135(1) Uani 1 d .
C C14 0.3419(1) 0.34158(7) 0.0563(1) 0.0107(1) Uani 1 d .
C C13 0.2275(1) 0.42761(7) -0.0516(1) 0.0102(1) Uani 1 d .
C C12 0.2656(1) 0.53151(7) 0.0274(1) 0.0106(1) Uani 1 d .
H H18A 0.2046(9) 0.2136(8) -0.1067(9) 0.0188(2) Uiso 1 d U
H H18B 0.403(1) 0.1820(6) 0.099(1) 0.0188(2) Uiso 1 d U
H H10 0.6161(9) 0.4867(9) 0.4154(6) 0.0144(2) Uiso 1 d U
H H19A 0.108(1) 0.7360(8) 0.0495(6) 0.0202(3) Uiso 1 d U
H H19C 0.2558(7) 0.7562(7) -0.081(1) 0.0203(3) Uiso 1 d U
H H19B 0.0036(9) 0.7481(8) -0.1935(9) 0.0203(3) Uiso 1 d U
H H16 -0.0788(10) 0.5714(7) -0.3705(8) 0.0150(2) Uiso 1 d U

loop_
_atom_site_aniso_label
_atom_site_aniso_U_11
_atom_site_aniso_U_22
_atom_site_aniso_U_33
_atom_site_aniso_U_12
_atom_site_aniso_U_13
_atom_site_aniso_U_23
N18 0.0145(4) 0.0096(4) 0.0135(4) 0.0003(3) -0.0007(3) 0.00003(29)
N9 0.0118(4) 0.0113(4) 0.0092(3) -0.0003(3) 0.00007(29) 0.00027(28)
N15 0.0128(3) 0.0091(4) 0.0114(4) -0.0005(3) 0.00017(29) -0.0009(3)
N11 0.0137(4) 0.0106(4) 0.0116(4) -0.0020(3) 0.0024(3) -0.0032(3)
N17 0.0121(4) 0.0093(4) 0.0122(4) 0.0005(3) 0.0027(3) 0.00006(28)
C10 0.0129(4) 0.0135(5) 0.0095(4) -0.0021(4) 0.0007(3) -0.0018(3)
C19 0.0201(5) 0.0098(4) 0.0203(5) 0.0015(4) 0.0068(4) -0.00032(36)
C16 0.0128(4) 0.0113(4) 0.0131(4) 0.0012(3) 0.0010(3) 0.0012(3)
C14 0.0105(4) 0.0100(4) 0.0099(4) 0.00006(34) 0.0017(3) 0.0009(3)
C13 0.0113(4) 0.0079(4) 0.0100(4) 0.0007(3) 0.0021(3) 0.0006(3)
C12 0.0109(4) 0.0093(4) 0.0107(4) -0.0005(3) 0.0031(3) -0.0004(3)

loop_
_atom_type_symbol
_atom_type_description
_atom_type_scat_dispersion_real
_atom_type_scat_dispersion_imag
_atom_type_scat_source
C C 0.0033 0.0016 'Su & Coppens, Acta. Cryst. (1997) A53, 749'
H H 0.0000 0.0000 'Su & Coppens, Acta. Cryst. (1997) A53, 749'
N N 0.0061 0.0033 'Su & Coppens, Acta. Cryst. (1997) A53, 749'
O O 0.0106 0.0060 'Su & Coppens, Acta. Cryst. (1997) A53, 749'

loop_
_geom_angle_atom_site_label_1
_geom_angle_atom_site_label_2
_geom_angle_atom_site_label_3
_geom_angle
N18 C14 N9 118.61(8)
N18 C14 C13 124.55(8)
N9 C14 C13 116.84(10)
N9 C10 N11 128.80(8)
N9 C10 H10 114.4(6)
N15 C16 N17 113.78(8)
N15 C16 H16 125.6(5)
N15 C13 C12 110.12(8)
N15 C13 C14 133.25(10)
N11 C12 N17 126.9(1)
N11 C12 C13 127.2(1)
N11 C10 H10 116.8(6)
N17 C12 C13 105.86(9)
N17 C16 H16 120.6(5)
N17 C19 H19B 109.1(5)
N17 C19 H19A 110.6(6)
N17 C19 H19C 110.2(5)
C10 N11 C12 110.87(9)
C10 N9 C14 119.64(9)
C19 N17 C12 125.4(1)
C19 N17 C16 128.3(1)
C16 N17 C12 106.25(7)
C16 N15 C13 103.98(7)
C14 N18 H18B 117.3(5)
C14 N18 H18A 119.3(6)
C14 C13 C12 116.62(8)
H18A N18 H18B 120.7(8)
H19A C19 H19B 107.6(7)
H19A C19 H19C 109.8(7)
H19C C19 H19B 109.5(7)

loop_
_geom_bond_atom_site_label_1
_geom_bond_atom_site_label_2
_geom_bond_distance
N18 C14 1.334(1)
N18 H18B 1.010(1)
N18 H18A 1.010(1)
N9 C14 1.356(1)
N9 C10 1.340(1)
N15 C16 1.317(1)
N15 C13 1.383(1)
N11 C12 1.341(1)
N11 C10 1.326(1)
N17 C12 1.365(1)
N17 C16 1.362(1)
N17 C19 1.457(1)
C10 H10 1.083(1)
C19 H19B 1.077(1)
C19 H19A 1.077(1)
C19 H19C 1.077(1)
C16 H16 1.083(1)
C14 C13 1.414(1)
C13 C12 1.394(1)

loop_
_geom_torsion_atom_site_label_1
_geom_torsion_atom_site_label_2
_geom_torsion_atom_site_label_3
_geom_torsion_atom_site_label_4
_geom_torsion
N18 C14 N9 C10 -178.81(7)
N18 C14 C13 N15 -2.40(8)
N18 C14 C13 C12 178.60(8)
N9 C14 N18 H18B 7.3(5)
N9 C14 N18 H18A 168.6(4)
N9 C14 C13 N15 176.86(7)
N9 C14 C13 C12 -2.14(8)
N9 C10 N11 C12 -1.70(8)
N15 C16 N17 C12 0.74(8)
N15 C16 N17 C19 179.24(8)
N15 C13 C12 N17 0.62(7)
N15 C13 C12 N11 -178.68(7)
N11 C12 N17 C16 178.52(7)
N11 C12 N17 C19 -0.044(83)
N11 C12 C13 C14 0.54(8)
N11 C10 N9 C14 0.14(8)
N17 C12 N11 C10 -177.87(7)
N17 C12 C13 C14 179.84(7)
N17 C16 N15 C13 -0.34(7)
C10 N11 C12 C13 1.29(8)
C10 N9 C14 C13 1.89(8)
C19 N17 C12 C13 -179.34(7)
C19 N17 C16 H16 -2.6(5)
C16 N17 C12 C13 -0.78(8)
C16 N17 C19 H19B 9.0(5)
C16 N17 C19 H19A 127.0(5)
C16 N17 C19 H19C -111.4(5)
C16 N15 C13 C12 -0.18(8)
C16 N15 C13 C14 -179.23(8)
C14 N9 C10 H10 179.4(3)
C13 N15 C16 H16 -178.4(5)
C13 C14 N18 H18B -173.5(3)
C13 C14 N18 H18A -12.2(6)
C12 N17 C16 H16 178.9(4)
C12 N17 C19 H19B -172.8(5)
C12 N17 C19 H19A -54.7(5)
C12 N17 C19 H19C 66.9(5)
C12 N11 C10 H10 179.1(3)

loop_
_cod_related_entry_id
_cod_related_entry_database
_cod_related_entry_code
1 ChemSpider 62890
